data_4132576
loop_
_publ_author_name
'Liu, Liu Leo'
'Zhou, Jiliang'
'Andrews, Ryan'
'Stephan, Douglas W.'

_publ_section_title
;
 A Room-Temperature-Stable Phosphanorcaradiene.
;
_journal_issue 24
_journal_name_full 'Journal of the American Chemical Society'
_journal_page_first 7466
_journal_page_last 7470
_journal_paper_doi 10.1021/jacs.8b04930
_journal_volume 140
_journal_year 2018
_chemical_formula_moiety 'C F3 O3 S, C18 H37 N2 Si, 0.5(C6 H5 Cl)'
_chemical_formula_sum 'C22 H39.5 Cl0.5 F3 N2 O3 S Si'
_chemical_formula_weight 514.93
_space_group_crystal_system monoclinic
_space_group_IT_number 14
_space_group_name_Hall '-P 2ybc'
_space_group_name_H-M_alt 'P 1 21/c 1'
_atom_sites_solution_hydrogens geom
_audit_creation_date 2018-04-16
_audit_creation_method
;
Olex2 1.2
(compiled 2018.04.03 svn.r3497 for OlexSys, GUI svn.r5486)
;
_cell_angle_alpha 90
_cell_angle_beta 98.018(3)
_cell_angle_gamma 90
_cell_formula_units_Z 4
_cell_length_a 9.2238(6)
_cell_length_b 17.2610(12)
_cell_length_c 17.5861(11)
_cell_measurement_reflns_used 9899
_cell_measurement_temperature 150(2)
_cell_measurement_theta_max 26.68
_cell_measurement_theta_min 2.36
_cell_volume 2772.5(3)
_computing_cell_refinement 'SAINT v8.34A (Bruker, 2013)'
_computing_data_reduction 'SAINT v8.34A (Bruker, 2013)'
_computing_molecular_graphics 'Olex2 (Dolomanov et al., 2009)'
_computing_publication_material 'Olex2 (Dolomanov et al., 2009)'
_computing_structure_refinement 'ShelXL (Sheldrick, 2015)'
_diffrn_ambient_temperature 150.15
_diffrn_measured_fraction_theta_full 0.999
_diffrn_measured_fraction_theta_max 0.999
_diffrn_measurement_device_type 'Bruker APEX-II CCD'
_diffrn_measurement_method '\f and \w scans'
_diffrn_radiation_type MoK\a
_diffrn_radiation_wavelength 0.71073
_diffrn_reflns_av_R_equivalents 0.0700
_diffrn_reflns_av_unetI/netI 0.0526
_diffrn_reflns_Laue_measured_fraction_full 0.999
_diffrn_reflns_Laue_measured_fraction_max 0.999
_diffrn_reflns_limit_h_max 12
_diffrn_reflns_limit_h_min -11
_diffrn_reflns_limit_k_max 22
_diffrn_reflns_limit_k_min -22
_diffrn_reflns_limit_l_max 23
_diffrn_reflns_limit_l_min -23
_diffrn_reflns_number 49941
_diffrn_reflns_point_group_measured_fraction_full 0.999
_diffrn_reflns_point_group_measured_fraction_max 0.999
_diffrn_reflns_theta_full 25.242
_diffrn_reflns_theta_max 27.877
_diffrn_reflns_theta_min 2.230
_diffrn_standards_number 0
_exptl_absorpt_coefficient_mu 0.252
_exptl_absorpt_correction_T_max 0.7457
_exptl_absorpt_correction_T_min 0.6524
_exptl_absorpt_correction_type multi-scan
_exptl_absorpt_process_details
;
SADABS-2014/5 (Bruker,2014/5) was used for absorption correction.
wR2(int) was 0.0822 before and 0.0614 after correction.
The Ratio of minimum to maximum transmission is 0.8749.
The \l/2 correction factor is 0.00150.
;
_exptl_crystal_colour yellow
_exptl_crystal_density_diffrn 1.234
_exptl_crystal_description needle
_exptl_crystal_F_000 1100
_exptl_crystal_size_max 0.2
_exptl_crystal_size_mid 0.04
_exptl_crystal_size_min 0.03
_refine_diff_density_max 0.340
_refine_diff_density_min -0.313
_refine_diff_density_rms 0.051
_refine_ls_extinction_method none
_refine_ls_goodness_of_fit_ref 1.014
_refine_ls_hydrogen_treatment constr
_refine_ls_matrix_type full
_refine_ls_number_parameters 336
_refine_ls_number_reflns 6613
_refine_ls_number_restraints 0
_refine_ls_restrained_S_all 1.014
_refine_ls_R_factor_all 0.0948
_refine_ls_R_factor_gt 0.0468
_refine_ls_shift/su_max 0.001
_refine_ls_shift/su_mean 0.000
_refine_ls_structure_factor_coef Fsqd
_refine_ls_weighting_details 'w=1/[\s^2^(Fo^2^)+(0.0550P)^2^+1.1145P] where P=(Fo^2^+2Fc^2^)/3'
_refine_ls_weighting_scheme calc
_refine_ls_wR_factor_gt 0.1097
_refine_ls_wR_factor_ref 0.1311
_reflns_Friedel_coverage 0.000
_reflns_number_gt 4143
_reflns_number_total 6613
_reflns_threshold_expression 'I > 2\s(I)'
_cod_data_source_file ja8b04930_si_002.cif
_cod_data_source_block 7
_cod_original_formula_sum 'C22 H39.50 Cl0.50 F3 N2 O3 S Si'
_cod_database_code 4132576
_shelx_shelxl_version_number 2014/7
_shelx_space_group_comment
;
The symmetry employed for this shelxl refinement is uniquely defined
by the following loop, which should always be used as a source of
symmetry information in preference to the above space-group names.
They are only intended as comments.
;
_shelx_estimated_absorpt_t_max 0.992
_shelx_estimated_absorpt_t_min 0.951
_olex2_refinement_description
;
1. Fixed Uiso
 At 1.2 times of:
  All C(H) groups
 At 1.5 times of:
  All C(H,H,H) groups
2. Others
 Fixed Sof: Cl1S(0.5) C1S(0.5) C2S(0.5) H2S(0.5) C3S(0.5) H3S(0.5) C4S(0.5)
 H4S(0.5) C5S(0.5) H5S(0.5) C6S(0.5) H6S(0.5)
3.a Ternary CH refined with riding coordinates:
 C00C(H00C), C00F(H00F), C00G(H00G), C00J(H00J)
3.b Aromatic/amide H refined with riding coordinates:
 C2S(H2S), C3S(H3S), C4S(H4S), C5S(H5S), C6S(H6S)
3.c Idealised Me refined as rotating group:
 C00I(H00A,H00B,H00D), C00K(H00E,H00H,H00I), C00M(H00K,H00L,H00M), C00N(H00N,
 H00O,H00P), C00O(H00Q,H00R,H00S), C00P(H00T,H00U,H00V), C00R(H00W,H00X,H00Y),
 C00S(H00Z,H,HA), C00T(H00,HB,HC), C00U(H0AA,HD,HE), C00V(H1AA,HF,HG)
;
_olex2_submission_special_instructions 'No special instructions were received'

loop_
_space_group_symop_operation_xyz
'x, y, z'
'-x, y+1/2, -z+1/2'
'-x, -y, -z'
'x, -y-1/2, z-1/2'

loop_
_atom_site_label
_atom_site_type_symbol
_atom_site_fract_x
_atom_site_fract_y
_atom_site_fract_z
_atom_site_U_iso_or_equiv
_atom_site_adp_type
_atom_site_occupancy
_atom_site_site_symmetry_order
_atom_site_calc_flag
_atom_site_refinement_flags_posn
_atom_site_refinement_flags_occupancy
_atom_site_disorder_assembly
_atom_site_disorder_group
S001 S 0.78848(7) 0.71598(4) 0.48368(3) 0.04484(17) Uani 1 1 d . . . .
Si02 Si 0.87412(7) 0.24126(3) 0.75180(3) 0.03079(15) Uani 1 1 d . . . .
N004 N 0.75418(18) 0.44314(9) 0.65545(8) 0.0258(4) Uani 1 1 d . . . .
N005 N 0.56580(18) 0.39796(9) 0.82524(9) 0.0272(4) Uani 1 1 d . . . .
F006 F 0.6485(2) 0.67115(11) 0.35154(9) 0.0780(5) Uani 1 1 d . . . .
O007 O 0.9157(2) 0.72801(11) 0.44652(11) 0.0596(5) Uani 1 1 d . . . .
C008 C 0.7255(2) 0.39975(11) 0.71266(10) 0.0224(4) Uani 1 1 d . . . .
C009 C 0.7566(2) 0.33083(11) 0.75209(10) 0.0252(4) Uani 1 1 d . . . .
C00A C 0.6569(2) 0.38150(11) 0.77634(10) 0.0239(4) Uani 1 1 d . . . .
F00B F 0.6412(2) 0.79197(11) 0.37019(12) 0.0996(7) Uani 1 1 d . . . .
C00C C 0.8642(2) 0.41462(11) 0.60721(10) 0.0277(4) Uani 1 1 d . . . .
H00C H 0.8982 0.3625 0.6273 0.033 Uiso 1 1 calc R . . .
O00D O 0.7581(2) 0.77770(13) 0.53378(12) 0.0743(6) Uani 1 1 d . . . .
F00E F 0.5107(2) 0.71374(14) 0.42957(13) 0.1020(7) Uani 1 1 d . . . .
C00F C 0.4820(2) 0.47082(12) 0.82049(12) 0.0338(5) Uani 1 1 d . . . .
H00F H 0.5141 0.5021 0.7780 0.041 Uiso 1 1 calc R . . .
C00G C 0.6832(2) 0.51919(12) 0.63657(12) 0.0340(5) Uani 1 1 d . . . .
H00G H 0.7222 0.5387 0.5899 0.041 Uiso 1 1 calc R . . .
O00H O 0.7710(3) 0.63976(13) 0.51053(13) 0.0923(8) Uani 1 1 d . . . .
C00I C 0.9966(2) 0.46737(14) 0.61452(12) 0.0381(5) Uani 1 1 d . . . .
H00A H 0.9675 0.5184 0.5932 0.057 Uiso 1 1 calc GR . . .
H00B H 1.0709 0.4450 0.5863 0.057 Uiso 1 1 calc GR . . .
H00D H 1.0371 0.4728 0.6688 0.057 Uiso 1 1 calc GR . . .
C00J C 0.5436(2) 0.34044(13) 0.88593(11) 0.0351(5) Uani 1 1 d . . . .
H00J H 0.4653 0.3614 0.9142 0.042 Uiso 1 1 calc R . . .
C00K C 0.7961(3) 0.40422(14) 0.52451(11) 0.0393(5) Uani 1 1 d . . . .
H00E H 0.7088 0.3715 0.5224 0.059 Uiso 1 1 calc GR . . .
H00H H 0.8669 0.3795 0.4956 0.059 Uiso 1 1 calc GR . . .
H00I H 0.7684 0.4549 0.5019 0.059 Uiso 1 1 calc GR . . .
C00M C 0.5195(3) 0.51088(14) 0.61470(12) 0.0427(6) Uani 1 1 d . . . .
H00K H 0.4992 0.4760 0.5705 0.064 Uiso 1 1 calc GR . . .
H00L H 0.4764 0.5618 0.6012 0.064 Uiso 1 1 calc GR . . .
H00M H 0.4767 0.4895 0.6582 0.064 Uiso 1 1 calc GR . . .
C00N C 0.7286(3) 0.57778(13) 0.69998(14) 0.0443(6) Uani 1 1 d . . . .
H00N H 0.6942 0.5605 0.7474 0.066 Uiso 1 1 calc GR . . .
H00O H 0.6853 0.6283 0.6849 0.066 Uiso 1 1 calc GR . . .
H00P H 0.8355 0.5823 0.7085 0.066 Uiso 1 1 calc GR . . .
C00O C 0.4890(3) 0.26400(13) 0.85081(13) 0.0413(6) Uani 1 1 d . . . .
H00Q H 0.3994 0.2727 0.8148 0.062 Uiso 1 1 calc GR . . .
H00R H 0.4683 0.2286 0.8915 0.062 Uiso 1 1 calc GR . . .
H00S H 0.5640 0.2412 0.8233 0.062 Uiso 1 1 calc GR . . .
C00P C 1.0657(2) 0.27483(14) 0.75921(14) 0.0440(6) Uani 1 1 d . . . .
H00T H 1.1279 0.2322 0.7461 0.066 Uiso 1 1 calc GR . . .
H00U H 1.0991 0.2921 0.8118 0.066 Uiso 1 1 calc GR . . .
H00V H 1.0718 0.3180 0.7237 0.066 Uiso 1 1 calc GR . . .
C00Q C 0.6409(3) 0.72417(16) 0.40517(16) 0.0526(7) Uani 1 1 d . . . .
C00R C 0.5159(3) 0.51807(16) 0.89366(14) 0.0550(7) Uani 1 1 d . . . .
H00W H 0.4802 0.4905 0.9361 0.082 Uiso 1 1 calc GR . . .
H00X H 0.4674 0.5686 0.8865 0.082 Uiso 1 1 calc GR . . .
H00Y H 0.6219 0.5256 0.9055 0.082 Uiso 1 1 calc GR . . .
C00S C 0.8166(3) 0.19308(15) 0.65893(15) 0.0532(7) Uani 1 1 d . . . .
H00Z H 0.8371 0.2271 0.6171 0.080 Uiso 1 1 calc GR . . .
H H 0.7114 0.1822 0.6534 0.080 Uiso 1 1 calc GR . . .
HA H 0.8706 0.1444 0.6569 0.080 Uiso 1 1 calc GR . . .
C00T C 0.6819(3) 0.33348(16) 0.94352(12) 0.0531(7) Uani 1 1 d . . . .
H00 H 0.7625 0.3152 0.9173 0.080 Uiso 1 1 calc GR . . .
HB H 0.6656 0.2965 0.9838 0.080 Uiso 1 1 calc GR . . .
HC H 0.7069 0.3842 0.9667 0.080 Uiso 1 1 calc GR . . .
C00U C 0.3187(3) 0.45633(17) 0.79970(17) 0.0570(7) Uani 1 1 d . . . .
H0AA H 0.3006 0.4285 0.7507 0.086 Uiso 1 1 calc GR . . .
HD H 0.2667 0.5060 0.7950 0.086 Uiso 1 1 calc GR . . .
HE H 0.2835 0.4252 0.8400 0.086 Uiso 1 1 calc GR . . .
C00V C 0.8526(3) 0.17624(17) 0.83309(18) 0.0708(9) Uani 1 1 d . . . .
H1AA H 0.7513 0.1576 0.8281 0.106 Uiso 1 1 calc GR . . .
HF H 0.8758 0.2047 0.8815 0.106 Uiso 1 1 calc GR . . .
HG H 0.9192 0.1320 0.8328 0.106 Uiso 1 1 calc GR . . .
Cl1S Cl 1.0414(3) 0.99085(18) 0.64454(11) 0.0563(5) Uani 0.5 1 d . P A -1
C1S C 1.0087(5) 0.9988(3) 0.5451(3) 0.0382(10) Uani 0.5 1 d . P A -1
C2S C 0.954(3) 0.9445(10) 0.4996(16) 0.046(4) Uani 0.5 1 d . P A -1
H2S H 0.9292 0.8985 0.5246 0.055 Uiso 0.5 1 calc R P A -1
C3S C 0.9258(6) 0.9423(3) 0.4234(4) 0.0543(14) Uani 0.5 1 d . P A -1
H3S H 0.8816 0.8991 0.3958 0.065 Uiso 0.5 1 calc R P A -1
C4S C 0.9668(12) 1.0080(6) 0.3887(4) 0.058(2) Uani 0.5 1 d . P A -1
H4S H 0.9548 1.0106 0.3342 0.070 Uiso 0.5 1 calc R P A -1
C5S C 1.0260(6) 1.0712(3) 0.4317(3) 0.0454(12) Uani 0.5 1 d . P A -1
H5S H 1.0489 1.1163 0.4048 0.054 Uiso 0.5 1 calc R P A -1
C6S C 1.053(2) 1.0724(9) 0.5090(12) 0.033(2) Uani 0.5 1 d . P A -1
H6S H 1.0951 1.1154 0.5377 0.040 Uiso 0.5 1 calc R P A -1

loop_
_atom_site_aniso_label
_atom_site_aniso_U_11
_atom_site_aniso_U_22
_atom_site_aniso_U_33
_atom_site_aniso_U_23
_atom_site_aniso_U_13
_atom_site_aniso_U_12
S001 0.0532(4) 0.0443(4) 0.0391(3) 0.0059(3) 0.0135(3) -0.0038(3)
Si02 0.0310(3) 0.0260(3) 0.0359(3) 0.0109(2) 0.0068(2) 0.0047(2)
N004 0.0309(10) 0.0238(8) 0.0235(7) 0.0074(6) 0.0068(7) 0.0046(7)
N005 0.0295(10) 0.0306(9) 0.0225(8) -0.0005(7) 0.0067(7) -0.0011(7)
F006 0.0928(14) 0.0874(13) 0.0544(9) -0.0254(9) 0.0122(9) -0.0193(10)
O007 0.0416(11) 0.0694(13) 0.0723(12) 0.0037(10) 0.0239(9) 0.0031(9)
C008 0.0241(10) 0.0233(10) 0.0195(8) 0.0011(7) 0.0016(7) -0.0008(8)
C009 0.0272(11) 0.0275(10) 0.0209(9) 0.0056(7) 0.0036(8) -0.0012(8)
C00A 0.0252(11) 0.0260(10) 0.0200(8) 0.0018(7) 0.0012(8) -0.0027(8)
F00B 0.1177(17) 0.0659(13) 0.1057(15) 0.0276(11) -0.0172(13) 0.0234(11)
C00C 0.0343(12) 0.0278(10) 0.0227(9) 0.0047(8) 0.0095(8) 0.0023(9)
O00D 0.0782(15) 0.0867(16) 0.0651(12) -0.0365(11) 0.0356(11) -0.0275(12)
F00E 0.0448(11) 0.147(2) 0.1173(16) -0.0401(15) 0.0229(11) -0.0114(11)
C00F 0.0351(13) 0.0354(12) 0.0322(10) -0.0059(9) 0.0087(9) 0.0040(9)
C00G 0.0428(13) 0.0257(11) 0.0339(11) 0.0121(8) 0.0068(10) 0.0088(9)
O00H 0.136(2) 0.0630(15) 0.0785(15) 0.0408(12) 0.0155(14) -0.0155(14)
C00I 0.0367(13) 0.0417(13) 0.0373(11) 0.0021(10) 0.0097(10) -0.0047(10)
C00J 0.0415(13) 0.0398(13) 0.0270(10) 0.0027(9) 0.0157(9) -0.0047(10)
C00K 0.0427(14) 0.0512(15) 0.0241(10) -0.0014(9) 0.0052(9) -0.0030(11)
C00M 0.0438(14) 0.0490(14) 0.0336(11) 0.0089(10) -0.0005(10) 0.0160(11)
C00N 0.0461(15) 0.0239(11) 0.0625(15) 0.0002(10) 0.0065(12) 0.0046(10)
C00O 0.0409(14) 0.0405(13) 0.0444(13) 0.0034(10) 0.0129(11) -0.0090(10)
C00P 0.0330(13) 0.0477(15) 0.0498(13) 0.0095(11) 0.0006(11) 0.0061(11)
C00Q 0.0468(16) 0.0522(17) 0.0608(16) -0.0061(13) 0.0143(13) -0.0002(12)
C00R 0.074(2) 0.0480(16) 0.0431(14) -0.0165(11) 0.0082(13) 0.0030(13)
C00S 0.0559(17) 0.0350(14) 0.0676(17) -0.0131(12) 0.0048(13) 0.0007(12)
C00T 0.0668(18) 0.0645(18) 0.0260(11) 0.0122(11) -0.0006(11) -0.0114(14)
C00U 0.0322(14) 0.0614(18) 0.0770(19) -0.0144(15) 0.0058(13) 0.0097(12)
C00V 0.077(2) 0.0578(18) 0.085(2) 0.0462(16) 0.0389(17) 0.0340(16)
Cl1S 0.0475(10) 0.0695(11) 0.0505(11) 0.0197(11) 0.0024(10) 0.0075(7)
C1S 0.027(2) 0.042(3) 0.044(3) 0.009(2) 0.002(2) 0.008(2)
C2S 0.043(5) 0.009(6) 0.084(8) -0.009(5) 0.000(4) -0.008(4)
C3S 0.044(3) 0.048(3) 0.068(4) -0.014(3) -0.001(3) 0.000(2)
C4S 0.052(4) 0.069(5) 0.052(5) 0.000(5) -0.002(5) 0.010(3)
C5S 0.047(3) 0.042(3) 0.048(3) 0.010(2) 0.011(2) 0.006(2)
C6S 0.026(4) 0.008(6) 0.062(6) -0.001(5) -0.002(4) -0.005(4)

loop_
_atom_type_symbol
_atom_type_description
_atom_type_scat_dispersion_real
_atom_type_scat_dispersion_imag
_atom_type_scat_source
C C 0.0033 0.0016 'International Tables Vol C Tables 4.2.6.8 and 6.1.1.4'
H H 0.0000 0.0000 'International Tables Vol C Tables 4.2.6.8 and 6.1.1.4'
N N 0.0061 0.0033 'International Tables Vol C Tables 4.2.6.8 and 6.1.1.4'
O O 0.0106 0.0060 'International Tables Vol C Tables 4.2.6.8 and 6.1.1.4'
F F 0.0171 0.0103 'International Tables Vol C Tables 4.2.6.8 and 6.1.1.4'
Si Si 0.0817 0.0704 'International Tables Vol C Tables 4.2.6.8 and 6.1.1.4'
S S 0.1246 0.1234 'International Tables Vol C Tables 4.2.6.8 and 6.1.1.4'
Cl Cl 0.1484 0.1585 'International Tables Vol C Tables 4.2.6.8 and 6.1.1.4'

loop_
_geom_angle_atom_site_label_1
_geom_angle_atom_site_label_2
_geom_angle_atom_site_label_3
_geom_angle
O007 S001 C00Q 102.57(12)
O00D S001 O007 114.48(12)
O00D S001 C00Q 102.74(14)
O00H S001 O007 115.14(14)
O00H S001 O00D 116.38(14)
O00H S001 C00Q 102.68(14)
C00P Si02 C009 106.67(10)
C00P Si02 C00V 109.92(13)
C00S Si02 C009 106.10(10)
C00S Si02 C00P 111.00(12)
C00S Si02 C00V 111.24(15)
C00V Si02 C009 111.77(11)
C008 N004 C00C 118.26(15)
C008 N004 C00G 123.19(16)
C00G N004 C00C 118.55(15)
C00A N005 C00F 121.74(16)
C00A N005 C00J 119.20(17)
C00F N005 C00J 119.04(16)
N004 C008 C009 145.53(18)
N004 C008 C00A 155.07(19)
C009 C008 C00A 59.40(13)
C008 C009 Si02 141.23(15)
C00A C009 Si02 158.09(14)
C00A C009 C008 60.68(13)
N005 C00A C008 151.42(19)
N005 C00A C009 148.66(18)
C009 C00A C008 59.93(13)
N004 C00C H00C 107.5
N004 C00C C00I 110.94(16)
N004 C00C C00K 111.20(17)
C00I C00C H00C 107.5
C00K C00C H00C 107.5
C00K C00C C00I 112.01(17)
N005 C00F H00F 107.2
N005 C00F C00R 111.48(18)
N005 C00F C00U 111.59(19)
C00R C00F H00F 107.2
C00R C00F C00U 111.9(2)
C00U C00F H00F 107.2
N004 C00G H00G 106.5
N004 C00G C00M 111.52(18)
N004 C00G C00N 110.90(17)
C00M C00G H00G 106.5
C00M C00G C00N 114.37(19)
C00N C00G H00G 106.5
C00C C00I H00A 109.5
C00C C00I H00B 109.5
C00C C00I H00D 109.5
H00A C00I H00B 109.5
H00A C00I H00D 109.5
H00B C00I H00D 109.5
N005 C00J H00J 107.2
N005 C00J C00O 111.05(16)
N005 C00J C00T 110.08(18)
C00O C00J H00J 107.2
C00O C00J C00T 113.8(2)
C00T C00J H00J 107.2
C00C C00K H00E 109.5
C00C C00K H00H 109.5
C00C C00K H00I 109.5
H00E C00K H00H 109.5
H00E C00K H00I 109.5
H00H C00K H00I 109.5
C00G C00M H00K 109.5
C00G C00M H00L 109.5
C00G C00M H00M 109.5
H00K C00M H00L 109.5
H00K C00M H00M 109.5
H00L C00M H00M 109.5
C00G C00N H00N 109.5
C00G C00N H00O 109.5
C00G C00N H00P 109.5
H00N C00N H00O 109.5
H00N C00N H00P 109.5
H00O C00N H00P 109.5
C00J C00O H00Q 109.5
C00J C00O H00R 109.5
C00J C00O H00S 109.5
H00Q C00O H00R 109.5
H00Q C00O H00S 109.5
H00R C00O H00S 109.5
Si02 C00P H00T 109.5
Si02 C00P H00U 109.5
Si02 C00P H00V 109.5
H00T C00P H00U 109.5
H00T C00P H00V 109.5
H00U C00P H00V 109.5
F006 C00Q S001 112.48(19)
F006 C00Q F00E 105.9(2)
F00B C00Q S001 112.04(19)
F00B C00Q F006 106.1(2)
F00B C00Q F00E 109.1(2)
F00E C00Q S001 111.0(2)
C00F C00R H00W 109.5
C00F C00R H00X 109.5
C00F C00R H00Y 109.5
H00W C00R H00X 109.5
H00W C00R H00Y 109.5
H00X C00R H00Y 109.5
Si02 C00S H00Z 109.5
Si02 C00S H 109.5
Si02 C00S HA 109.5
H00Z C00S H 109.5
H00Z C00S HA 109.5
H C00S HA 109.5
C00J C00T H00 109.5
C00J C00T HB 109.5
C00J C00T HC 109.5
H00 C00T HB 109.5
H00 C00T HC 109.5
HB C00T HC 109.5
C00F C00U H0AA 109.5
C00F C00U HD 109.5
C00F C00U HE 109.5
H0AA C00U HD 109.5
H0AA C00U HE 109.5
HD C00U HE 109.5
Si02 C00V H1AA 109.5
Si02 C00V HF 109.5
Si02 C00V HG 109.5
H1AA C00V HF 109.5
H1AA C00V HG 109.5
HF C00V HG 109.5
C2S C1S Cl1S 124.4(13)
C2S C1S C6S 117.3(19)
C6S C1S Cl1S 118.2(9)
C1S C2S H2S 114.7
C1S C2S C3S 131(2)
C3S C2S H2S 114.7
C2S C3S H3S 123.2
C2S C3S C4S 113.6(10)
C4S C3S H3S 123.2
C3S C4S H4S 119.4
C3S C4S C5S 121.2(6)
C5S C4S H4S 119.4
C4S C5S H5S 117.9
C6S C5S C4S 124.2(8)
C6S C5S H5S 117.9
C1S C6S H6S 123.5
C5S C6S C1S 113.0(11)
C5S C6S H6S 123.5

loop_
_geom_bond_atom_site_label_1
_geom_bond_atom_site_label_2
_geom_bond_distance
S001 O007 1.4356(18)
S001 O00D 1.435(2)
S001 O00H 1.415(2)
S001 C00Q 1.804(3)
Si02 C009 1.889(2)
Si02 C00P 1.847(2)
Si02 C00S 1.843(3)
Si02 C00V 1.850(2)
N004 C008 1.310(2)
N004 C00C 1.494(2)
N004 C00G 1.484(2)
N005 C00A 1.314(2)
N005 C00F 1.473(3)
N005 C00J 1.493(2)
F006 C00Q 1.323(3)
C008 C009 1.387(3)
C008 C00A 1.397(3)
C009 C00A 1.379(3)
F00B C00Q 1.322(3)
C00C H00C 1.0000
C00C C00I 1.515(3)
C00C C00K 1.512(3)
F00E C00Q 1.343(3)
C00F H00F 1.0000
C00F C00R 1.519(3)
C00F C00U 1.520(3)
C00G H00G 1.0000
C00G C00M 1.512(3)
C00G C00N 1.520(3)
C00I H00A 0.9800
C00I H00B 0.9800
C00I H00D 0.9800
C00J H00J 1.0000
C00J C00O 1.513(3)
C00J C00T 1.519(3)
C00K H00E 0.9800
C00K H00H 0.9800
C00K H00I 0.9800
C00M H00K 0.9800
C00M H00L 0.9800
C00M H00M 0.9800
C00N H00N 0.9800
C00N H00O 0.9800
C00N H00P 0.9800
C00O H00Q 0.9800
C00O H00R 0.9800
C00O H00S 0.9800
C00P H00T 0.9800
C00P H00U 0.9800
C00P H00V 0.9800
C00R H00W 0.9800
C00R H00X 0.9800
C00R H00Y 0.9800
C00S H00Z 0.9800
C00S H 0.9800
C00S HA 0.9800
C00T H00 0.9800
C00T HB 0.9800
C00T HC 0.9800
C00U H0AA 0.9800
C00U HD 0.9800
C00U HE 0.9800
C00V H1AA 0.9800
C00V HF 0.9800
C00V HG 0.9800
Cl1S C1S 1.738(5)
C1S C2S 1.290(17)
C1S C6S 1.502(19)
C2S H2S 0.9500
C2S C3S 1.33(3)
C3S H3S 0.9500
C3S C4S 1.366(12)
C4S H4S 0.9500
C4S C5S 1.396(11)
C5S H5S 0.9500
C5S C6S 1.35(2)
C6S H6S 0.9500
